data_7101422
loop_
_publ_author_name
'Wolfram Willy Seidel'
'Tania Pape'
'Markus Schaffrath'

_publ_section_title
;
Acetylenedithiolate alkyne complex formation
renders it a dithiolate chelate ligand
;
_journal_issue 38
_journal_name_full 'Chemical Communications'
_journal_paper_doi 10.1039/b606068d
_journal_year 2006
_chemical_formula_sum 'C52 H60 B2 N12 O4 Pt S4 W2'
_chemical_formula_weight 1629.77
_chemical_name_systematic
;
?
;
_space_group_IT_number 14
_symmetry_cell_setting monoclinic
_symmetry_space_group_name_Hall '-P 2yn'
_symmetry_space_group_name_H-M 'P 1 21/n 1'
_atom_sites_solution_hydrogens geom
_atom_sites_solution_primary direct
_atom_sites_solution_secondary difmap
_audit_creation_method SHELXL-97
_cell_angle_alpha 90.00
_cell_angle_beta 101.498(3)
_cell_angle_gamma 90.00
_cell_formula_units_Z 2
_cell_length_a 10.1525(13)
_cell_length_b 18.891(3)
_cell_length_c 15.748(2)
_cell_measurement_reflns_used 900
_cell_measurement_temperature 153(2)
_cell_measurement_theta_max 22.5
_cell_measurement_theta_min 1
_cell_volume 2959.6(7)
_computing_cell_refinement 'SAINT (Bruker AXS, 2000)'
_computing_data_collection 'SMART (Bruker AXS, 2000)'
_computing_data_reduction 'SAINT,SADABS (Bruker AXS, 2000)'
_computing_molecular_graphics
;
ORTEP3,L.J. Farrugia, J. Appl. Cryst. (1997) 30, 565
;
_computing_structure_refinement 'SHELXL-97 (Sheldrick, 1997)'
_computing_structure_solution 'SHELXS-97 (Sheldrick, 1990)'
_diffrn_ambient_temperature 153(2)
_diffrn_detector_area_resol_mean 80
_diffrn_measured_fraction_theta_full 1.000
_diffrn_measured_fraction_theta_max 1.000
_diffrn_measurement_device_type 'CCD area detector'
_diffrn_measurement_method 'Omega and Phi scans'
_diffrn_radiation_monochromator graphite
_diffrn_radiation_source 'rotating anode'
_diffrn_radiation_type MoK\a
_diffrn_radiation_wavelength 0.71073
_diffrn_reflns_av_R_equivalents 0.0521
_diffrn_reflns_av_sigmaI/netI 0.0462
_diffrn_reflns_limit_h_max 13
_diffrn_reflns_limit_h_min -13
_diffrn_reflns_limit_k_max 24
_diffrn_reflns_limit_k_min -24
_diffrn_reflns_limit_l_max 20
_diffrn_reflns_limit_l_min -20
_diffrn_reflns_number 28647
_diffrn_reflns_theta_full 27.50
_diffrn_reflns_theta_max 27.50
_diffrn_reflns_theta_min 1.70
_exptl_absorpt_coefficient_mu 6.429
_exptl_absorpt_correction_T_max 0.8305
_exptl_absorpt_correction_T_min 0.5953
_exptl_absorpt_correction_type multi-scan
_exptl_absorpt_process_details
;
Corrections were done with the SADABS program, utilizing the none merged
raw data obtained from the integration process. Integration and final cell
refinement were done with SAINT.

SADABS reports ratio of Tmin/Tmax = 0.744265

;
_exptl_crystal_colour 'dark red'
_exptl_crystal_density_diffrn 1.829
_exptl_crystal_density_method 'not measured'
_exptl_crystal_description plates
_exptl_crystal_F_000 1576
_exptl_crystal_size_max 0.09
_exptl_crystal_size_mid 0.05
_exptl_crystal_size_min 0.03
_refine_diff_density_max 5.259
_refine_diff_density_min -1.346
_refine_diff_density_rms 0.166
_refine_ls_extinction_method none
_refine_ls_goodness_of_fit_ref 1.030
_refine_ls_hydrogen_treatment noref
_refine_ls_matrix_type full
_refine_ls_number_parameters 356
_refine_ls_number_reflns 6793
_refine_ls_number_restraints 0
_refine_ls_restrained_S_all 1.030
_refine_ls_R_factor_all 0.0495
_refine_ls_R_factor_gt 0.0388
_refine_ls_shift/su_max 0.002
_refine_ls_shift/su_mean 0.000
_refine_ls_structure_factor_coef Fsqd
_refine_ls_weighting_details 'calc w=1/[\s^2^(Fo^2^)+(0.0378P)^2^+9.6984P] where P=(Fo^2^+2Fc^2^)/3'
_refine_ls_weighting_scheme calc
_refine_ls_wR_factor_gt 0.0861
_refine_ls_wR_factor_ref 0.0911
_reflns_number_gt 5686
_reflns_number_total 6793
_reflns_threshold_expression >2sigma(I)
_cod_data_source_file b606068d.txt
_cod_original_sg_symbol_H-M P2(1)/n
_cod_database_code 7101422

loop_
_symmetry_equiv_pos_as_xyz
'x, y, z'
'-x+1/2, y+1/2, -z+1/2'
'-x, -y, -z'
'x-1/2, -y-1/2, z-1/2'

loop_
_atom_site_label
_atom_site_type_symbol
_atom_site_fract_x
_atom_site_fract_y
_atom_site_fract_z
_atom_site_U_iso_or_equiv
_atom_site_adp_type
_atom_site_occupancy
_atom_site_symmetry_multiplicity
_atom_site_calc_flag
_atom_site_refinement_flags
Pt1 Pt 0.5000 0.5000 0.5000 0.02496(8) Uani 1 2 d S
S1 S 0.66359(15) 0.54825(7) 0.60841(9) 0.0298(3) Uani 1 1 d .
S2 S 0.55240(16) 0.38822(8) 0.55756(10) 0.0310(3) Uani 1 1 d .
C1 C 0.7251(6) 0.4752(3) 0.6654(4) 0.0254(11) Uani 1 1 d .
C2 C 0.6802(6) 0.4092(3) 0.6410(4) 0.0289(12) Uani 1 1 d .
W1 W 0.83436(2) 0.403968(11) 0.745264(14) 0.02503(7) Uani 1 1 d .
C3 C 0.8014(6) 0.3073(3) 0.6923(4) 0.0330(13) Uani 1 1 d .
C4 C 0.6880(6) 0.3848(3) 0.8126(4) 0.0329(13) Uani 1 1 d .
O3 O 0.7763(5) 0.2533(2) 0.6598(3) 0.0483(12) Uani 1 1 d .
O4 O 0.6032(5) 0.3721(3) 0.8477(3) 0.0473(12) Uani 1 1 d .
B1 B 1.1486(7) 0.4467(4) 0.8327(5) 0.0339(15) Uani 1 1 d .
H1 H 1.2435 0.4594 0.8592 0.041 Uiso 1 1 calc R
N1 N 1.0093(5) 0.4224(3) 0.6854(3) 0.0309(11) Uani 1 1 d .
N2 N 1.1290(5) 0.4449(3) 0.7340(3) 0.0296(10) Uani 1 1 d .
C5 C 0.9159(7) 0.3972(4) 0.5293(4) 0.0430(16) Uani 1 1 d .
H5A H 0.8843 0.3502 0.5426 0.064 Uiso 1 1 calc R
H5B H 0.9509 0.3949 0.4757 0.064 Uiso 1 1 calc R
H5C H 0.8411 0.4308 0.5220 0.064 Uiso 1 1 calc R
C6 C 1.0258(7) 0.4212(3) 0.6027(4) 0.0335(13) Uani 1 1 d .
C7 C 1.1536(7) 0.4421(3) 0.5985(4) 0.0389(15) Uani 1 1 d .
H7 H 1.1907 0.4457 0.5478 0.047 Uiso 1 1 calc R
C8 C 1.2179(6) 0.4570(3) 0.6822(4) 0.0358(14) Uani 1 1 d .
C9 C 1.3595(7) 0.4795(4) 0.7165(5) 0.0471(17) Uani 1 1 d .
H9A H 1.3602 0.5196 0.7559 0.071 Uiso 1 1 calc R
H9B H 1.4016 0.4935 0.6682 0.071 Uiso 1 1 calc R
H9C H 1.4098 0.4400 0.7478 0.071 Uiso 1 1 calc R
N3 N 0.9826(5) 0.3482(3) 0.8453(3) 0.0298(11) Uani 1 1 d .
N4 N 1.1130(5) 0.3721(3) 0.8641(3) 0.0294(11) Uani 1 1 d .
C10 C 0.8597(7) 0.2419(3) 0.8849(5) 0.0442(17) Uani 1 1 d .
H10A H 0.7824 0.2728 0.8857 0.066 Uiso 1 1 calc R
H10B H 0.8736 0.2107 0.9356 0.066 Uiso 1 1 calc R
H10C H 0.8425 0.2132 0.8319 0.066 Uiso 1 1 calc R
C11 C 0.9820(6) 0.2859(3) 0.8870(4) 0.0319(13) Uani 1 1 d .
C12 C 1.1110(6) 0.2703(3) 0.9302(4) 0.0339(14) Uani 1 1 d .
H12 H 1.1385 0.2294 0.9643 0.041 Uiso 1 1 calc R
C13 C 1.1916(6) 0.3249(3) 0.9145(4) 0.0326(13) Uani 1 1 d .
C14 C 1.3405(7) 0.3331(4) 0.9427(5) 0.0458(17) Uani 1 1 d .
H14A H 1.3831 0.3284 0.8923 0.069 Uiso 1 1 calc R
H14B H 1.3752 0.2965 0.9853 0.069 Uiso 1 1 calc R
H14C H 1.3607 0.3800 0.9688 0.069 Uiso 1 1 calc R
N5 N 0.9135(5) 0.4929(2) 0.8304(3) 0.0284(10) Uani 1 1 d .
N6 N 1.0503(5) 0.5006(2) 0.8594(3) 0.0294(11) Uani 1 1 d .
C15 C 0.7071(7) 0.5578(3) 0.8499(4) 0.0388(15) Uani 1 1 d .
H15A H 0.6695 0.5525 0.7879 0.058 Uiso 1 1 calc R
H15B H 0.6883 0.6055 0.8687 0.058 Uiso 1 1 calc R
H15C H 0.6659 0.5228 0.8826 0.058 Uiso 1 1 calc R
C16 C 0.8536(6) 0.5463(3) 0.8658(4) 0.0317(13) Uani 1 1 d .
C17 C 0.9538(7) 0.5876(3) 0.9166(4) 0.0387(15) Uani 1 1 d .
H17 H 0.9402 0.6285 0.9489 0.046 Uiso 1 1 calc R
C18 C 1.0743(7) 0.5582(3) 0.9111(4) 0.0379(15) Uani 1 1 d .
C19 C 1.2129(8) 0.5825(4) 0.9504(5) 0.0482(18) Uani 1 1 d .
H19A H 1.2618 0.5440 0.9847 0.072 Uiso 1 1 calc R
H19B H 1.2078 0.6233 0.9880 0.072 Uiso 1 1 calc R
H19C H 1.2601 0.5961 0.9043 0.072 Uiso 1 1 calc R
C21 C -0.0251(9) 0.6448(5) 0.6960(5) 0.063(2) Uani 1 1 d .
H21A H -0.0561 0.6656 0.6384 0.094 Uiso 1 1 calc R
H21B H -0.0943 0.6512 0.7307 0.094 Uiso 1 1 calc R
H21C H -0.0078 0.5942 0.6901 0.094 Uiso 1 1 calc R
C22 C 0.1008(8) 0.6805(4) 0.7395(5) 0.0514(19) Uani 1 1 d .
C23 C 0.2230(8) 0.6615(4) 0.7228(5) 0.0505(18) Uani 1 1 d .
H23 H 0.2284 0.6247 0.6825 0.061 Uiso 1 1 calc R
C24 C 0.3416(9) 0.6962(5) 0.7651(6) 0.068(2) Uani 1 1 d .
H24 H 0.4261 0.6831 0.7525 0.082 Uiso 1 1 calc R
C25 C 0.3346(11) 0.7482(5) 0.8239(7) 0.082(3) Uani 1 1 d .
H25 H 0.4140 0.7710 0.8535 0.098 Uiso 1 1 calc R
C26 C 0.2114(11) 0.7674(5) 0.8398(7) 0.080(3) Uani 1 1 d .
H26 H 0.2061 0.8045 0.8797 0.096 Uiso 1 1 calc R
C27 C 0.0952(10) 0.7339(4) 0.7991(6) 0.063(2) Uani 1 1 d .
H27 H 0.0112 0.7475 0.8119 0.076 Uiso 1 1 calc R

loop_
_atom_site_aniso_label
_atom_site_aniso_U_11
_atom_site_aniso_U_22
_atom_site_aniso_U_33
_atom_site_aniso_U_23
_atom_site_aniso_U_13
_atom_site_aniso_U_12
Pt1 0.02938(16) 0.02159(15) 0.02339(15) -0.00103(11) 0.00406(12) 0.00119(12)
S1 0.0378(8) 0.0197(6) 0.0298(7) 0.0022(6) 0.0014(6) 0.0003(6)
S2 0.0378(8) 0.0238(7) 0.0277(7) -0.0019(6) -0.0025(6) 0.0006(6)
C1 0.028(3) 0.024(3) 0.024(3) 0.003(2) 0.007(2) 0.006(2)
C2 0.035(3) 0.027(3) 0.022(3) -0.003(2) 0.000(2) 0.001(2)
W1 0.03059(13) 0.02131(12) 0.02278(12) 0.00017(8) 0.00433(9) 0.00007(9)
C3 0.038(3) 0.027(3) 0.031(3) -0.003(3) 0.002(3) 0.004(3)
C4 0.033(3) 0.033(3) 0.030(3) 0.001(3) 0.002(3) 0.000(3)
O3 0.063(3) 0.030(3) 0.046(3) -0.005(2) -0.004(2) 0.003(2)
O4 0.036(3) 0.063(3) 0.044(3) 0.009(2) 0.012(2) -0.005(2)
B1 0.033(4) 0.033(4) 0.035(4) 0.002(3) 0.004(3) -0.010(3)
N1 0.036(3) 0.030(3) 0.027(3) 0.004(2) 0.007(2) 0.005(2)
N2 0.033(3) 0.029(3) 0.028(2) 0.006(2) 0.009(2) 0.001(2)
C5 0.055(4) 0.049(4) 0.026(3) 0.000(3) 0.011(3) 0.003(3)
C6 0.045(4) 0.030(3) 0.028(3) 0.005(2) 0.014(3) 0.009(3)
C7 0.048(4) 0.041(4) 0.033(3) 0.009(3) 0.021(3) 0.013(3)
C8 0.040(3) 0.031(3) 0.039(3) 0.008(3) 0.015(3) 0.007(3)
C9 0.034(4) 0.056(4) 0.055(4) 0.013(4) 0.017(3) -0.002(3)
N3 0.036(3) 0.025(2) 0.029(3) 0.000(2) 0.006(2) -0.004(2)
N4 0.035(3) 0.029(3) 0.024(2) 0.005(2) 0.007(2) -0.003(2)
C10 0.052(4) 0.033(3) 0.045(4) 0.015(3) 0.004(3) -0.005(3)
C11 0.040(3) 0.026(3) 0.029(3) 0.005(2) 0.005(3) 0.001(2)
C12 0.047(4) 0.026(3) 0.029(3) 0.007(2) 0.011(3) 0.005(3)
C13 0.040(3) 0.033(3) 0.026(3) 0.003(2) 0.009(3) 0.003(3)
C14 0.041(4) 0.048(4) 0.046(4) 0.017(3) 0.004(3) 0.004(3)
N5 0.033(3) 0.025(2) 0.026(2) 0.0005(19) 0.005(2) -0.004(2)
N6 0.035(3) 0.026(2) 0.026(2) -0.001(2) 0.005(2) -0.005(2)
C15 0.048(4) 0.034(3) 0.039(4) -0.006(3) 0.019(3) 0.002(3)
C16 0.047(4) 0.029(3) 0.021(3) -0.001(2) 0.010(3) -0.001(3)
C17 0.058(4) 0.031(3) 0.029(3) -0.005(3) 0.012(3) -0.007(3)
C18 0.055(4) 0.034(3) 0.024(3) 0.002(3) 0.005(3) -0.012(3)
C19 0.060(5) 0.040(4) 0.039(4) -0.006(3) -0.004(3) -0.014(3)
C21 0.067(5) 0.073(6) 0.048(5) 0.014(4) 0.010(4) -0.006(5)
C22 0.058(5) 0.047(4) 0.049(4) 0.019(4) 0.009(4) -0.003(4)
C23 0.057(5) 0.054(5) 0.042(4) 0.011(3) 0.014(3) 0.007(4)
C24 0.059(5) 0.069(6) 0.081(6) 0.022(5) 0.024(5) -0.005(5)
C25 0.087(7) 0.064(6) 0.093(8) 0.003(6) 0.016(6) -0.039(6)
C26 0.092(8) 0.048(5) 0.107(8) 0.000(5) 0.036(7) -0.016(5)
C27 0.075(6) 0.047(5) 0.073(6) 0.011(4) 0.024(5) 0.005(4)

loop_
_atom_type_symbol
_atom_type_description
_atom_type_scat_dispersion_real
_atom_type_scat_dispersion_imag
_atom_type_scat_source
C C 0.0033 0.0016 'International Tables Vol C Tables 4.2.6.8 and 6.1.1.4'
H H 0.0000 0.0000 'International Tables Vol C Tables 4.2.6.8 and 6.1.1.4'
B B 0.0013 0.0007 'International Tables Vol C Tables 4.2.6.8 and 6.1.1.4'
N N 0.0061 0.0033 'International Tables Vol C Tables 4.2.6.8 and 6.1.1.4'
O O 0.0106 0.0060 'International Tables Vol C Tables 4.2.6.8 and 6.1.1.4'
S S 0.1246 0.1234 'International Tables Vol C Tables 4.2.6.8 and 6.1.1.4'
W W -0.8490 6.8722 'International Tables Vol C Tables 4.2.6.8 and 6.1.1.4'
Pt Pt -1.7033 8.3905 'International Tables Vol C Tables 4.2.6.8 and 6.1.1.4'

loop_
_geom_angle_atom_site_label_1
_geom_angle_atom_site_label_2
_geom_angle_atom_site_label_3
_geom_angle
_geom_angle_site_symmetry_1
_geom_angle_site_symmetry_3
S2 Pt1 S2 180.00(7) . 3_666
S2 Pt1 S1 90.27(5) . 3_666
S2 Pt1 S1 89.73(5) 3_666 3_666
S2 Pt1 S1 89.73(5) . .
S2 Pt1 S1 90.27(5) 3_666 .
S1 Pt1 S1 180.0 3_666 .
C1 S1 Pt1 101.8(2) . .
C2 S2 Pt1 99.8(2) . .
C2 C1 S1 122.1(4) . .
C2 C1 W1 71.0(3) . .
S1 C1 W1 166.4(4) . .
C1 C2 S2 126.4(5) . .
C1 C2 W1 69.8(3) . .
S2 C2 W1 163.7(3) . .
C3 W1 C1 108.8(2) . .
C3 W1 C4 88.6(3) . .
C1 W1 C4 94.3(2) . .
C3 W1 C2 70.8(2) . .
C1 W1 C2 39.2(2) . .
C4 W1 C2 84.5(2) . .
C3 W1 N1 92.8(2) . .
C1 W1 N1 91.0(2) . .
C4 W1 N1 173.7(2) . .
C2 W1 N1 101.8(2) . .
C3 W1 N5 163.4(2) . .
C1 W1 N5 87.6(2) . .
C4 W1 N5 92.0(2) . .
C2 W1 N5 125.8(2) . .
N1 W1 N5 84.92(18) . .
C3 W1 N3 84.0(2) . .
C1 W1 N3 166.3(2) . .
C4 W1 N3 90.5(2) . .
C2 W1 N3 154.4(2) . .
N1 W1 N3 83.56(18) . .
N5 W1 N3 79.40(17) . .
O3 C3 W1 176.5(5) . .
O4 C4 W1 177.1(6) . .
N2 B1 N6 109.4(5) . .
N2 B1 N4 108.1(5) . .
N6 B1 N4 107.9(5) . .
C6 N1 N2 106.2(5) . .
C6 N1 W1 132.8(4) . .
N2 N1 W1 120.9(3) . .
C8 N2 N1 109.9(5) . .
C8 N2 B1 130.1(5) . .
N1 N2 B1 119.8(5) . .
N1 C6 C7 110.1(6) . .
N1 C6 C5 122.1(6) . .
C7 C6 C5 127.8(6) . .
C6 C7 C8 106.6(6) . .
N2 C8 C7 107.3(6) . .
N2 C8 C9 122.8(6) . .
C7 C8 C9 129.9(6) . .
C11 N3 N4 106.3(5) . .
C11 N3 W1 133.8(4) . .
N4 N3 W1 119.0(3) . .
C13 N4 N3 110.0(5) . .
C13 N4 B1 129.6(5) . .
N3 N4 B1 120.2(5) . .
N3 C11 C12 109.3(5) . .
N3 C11 C10 124.1(6) . .
C12 C11 C10 126.6(5) . .
C13 C12 C11 107.0(5) . .
N4 C13 C12 107.5(5) . .
N4 C13 C14 123.5(5) . .
C12 C13 C14 129.0(6) . .
C16 N5 N6 106.8(5) . .
C16 N5 W1 132.9(4) . .
N6 N5 W1 120.3(4) . .
C18 N6 N5 109.5(5) . .
C18 N6 B1 130.4(5) . .
N5 N6 B1 120.2(5) . .
N5 C16 C17 108.4(6) . .
N5 C16 C15 124.0(5) . .
C17 C16 C15 127.6(6) . .
C18 C17 C16 107.3(6) . .
N6 C18 C17 108.1(6) . .
N6 C18 C19 122.6(6) . .
C17 C18 C19 129.3(6) . .
C23 C22 C27 118.9(8) . .
C23 C22 C21 121.4(8) . .
C27 C22 C21 119.6(8) . .
C22 C23 C24 120.5(8) . .
C25 C24 C23 119.9(9) . .
C24 C25 C26 119.3(10) . .
C25 C26 C27 121.3(10) . .
C26 C27 C22 120.1(9) . .

loop_
_geom_bond_atom_site_label_1
_geom_bond_atom_site_label_2
_geom_bond_distance
_geom_bond_site_symmetry_2
Pt1 S2 2.3176(15) .
Pt1 S2 2.3176(15) 3_666
Pt1 S1 2.3180(15) 3_666
Pt1 S1 2.3180(15) .
S1 C1 1.695(6) .
S2 C2 1.700(6) .
C1 C2 1.358(8) .
C1 W1 2.017(5) .
C2 W1 2.032(6) .
W1 C3 2.009(6) .
W1 C4 2.022(6) .
W1 N1 2.198(5) .
W1 N5 2.198(5) .
W1 N3 2.216(5) .
C3 O3 1.146(7) .
C4 O4 1.139(7) .
B1 N2 1.527(8) .
B1 N6 1.542(9) .
B1 N4 1.559(8) .
N1 C6 1.347(7) .
N1 N2 1.368(7) .
N2 C8 1.351(8) .
C5 C6 1.507(9) .
C6 C7 1.371(9) .
C7 C8 1.378(9) .
C8 C9 1.493(9) .
N3 C11 1.348(7) .
N3 N4 1.374(7) .
N4 C13 1.345(7) .
C10 C11 1.489(9) .
C11 C12 1.382(9) .
C12 C13 1.370(8) .
C13 C14 1.496(9) .
N5 C16 1.356(7) .
N5 N6 1.380(7) .
N6 C18 1.352(8) .
C15 C16 1.475(9) .
C16 C17 1.398(9) .
C17 C18 1.362(10) .
C18 C19 1.492(9) .
C21 C22 1.486(11) .
C22 C23 1.367(11) .
C22 C27 1.387(12) .
C23 C24 1.415(12) .
C24 C25 1.362(14) .
C25 C26 1.373(15) .
C26 C27 1.379(13) .
